data_1542436
loop_
_publ_author_name
'Wang, Min'
'Wang, Dongren'
'Widmann, Laura'
'Frey, Wolfgang'
'Buchmeiser, Michael R.'

_publ_section_title
;
 Tandem vinyl insertion-/ring-opening metathesis copolymerization with
 ansa-6-[2-(dimesitylboryl)-phenyl]pyrid-2-ylamido zirconium complexes:
 role of trialkylaluminum and MAO
;
_journal_issue 10
_journal_name_full 'Polym. Chem.'
_journal_page_first 1987
_journal_paper_doi 10.1039/C6PY00078A
_journal_volume 7
_journal_year 2016
_chemical_formula_moiety 'C42 H53 B N2 Si Zr'
_chemical_formula_sum 'C42 H53 B N2 Si Zr'
_chemical_formula_weight 715.98
_chemical_name_systematic
; 
 'LZr(CH3)2' 
;
_space_group_IT_number 2
_symmetry_cell_setting triclinic
_symmetry_space_group_name_Hall '-P 1'
_symmetry_space_group_name_H-M 'P -1'
_atom_sites_solution_hydrogens geom
_atom_sites_solution_primary direct
_atom_sites_solution_secondary difmap
_audit_creation_method SHELXL-97
_audit_update_record
;
2015-12-07 deposited with the CCDC.
2016-02-15 downloaded from the CCDC.
;
_cell_angle_alpha 79.834(5)
_cell_angle_beta 85.356(6)
_cell_angle_gamma 81.823(5)
_cell_formula_units_Z 2
_cell_length_a 8.6885(10)
_cell_length_b 12.1849(12)
_cell_length_c 18.105(2)
_cell_measurement_reflns_used 5611
_cell_measurement_temperature 100(2)
_cell_measurement_theta_max 26.45
_cell_measurement_theta_min 1.71
_cell_volume 1864.4(4)
_computing_cell_refinement 'Bruker APEXII Software Suite, 2008'
_computing_data_collection 'Bruker APEXII Software Suite, 2008'
_computing_data_reduction 'Bruker APEXII Software Suite, 2008'
_computing_molecular_graphics 'SHELXTL-plus, XP (Sheldrick, 1991)'
_computing_structure_refinement 'SHELXL-97 (Sheldrick, 1997)'
_computing_structure_solution 'SHELXS-97 (Sheldrick, 1990)'
_diffrn_ambient_temperature 100(2)
_diffrn_measured_fraction_theta_full 0.989
_diffrn_measured_fraction_theta_max 0.989
_diffrn_measurement_device_type 'Bruker Kappa APEXII Duo'
_diffrn_measurement_method 'Omega + Phi Scans'
_diffrn_radiation_monochromator Triumph
_diffrn_radiation_source 'fine-focus sealed tube'
_diffrn_radiation_type MoK\a
_diffrn_radiation_wavelength 0.71073
_diffrn_reflns_av_R_equivalents 0.0573
_diffrn_reflns_av_sigmaI/netI 0.0752
_diffrn_reflns_limit_h_max 10
_diffrn_reflns_limit_h_min -10
_diffrn_reflns_limit_k_max 10
_diffrn_reflns_limit_k_min -15
_diffrn_reflns_limit_l_max 22
_diffrn_reflns_limit_l_min -22
_diffrn_reflns_number 27284
_diffrn_reflns_theta_full 26.45
_diffrn_reflns_theta_max 26.45
_diffrn_reflns_theta_min 1.71
_diffrn_standards_decay_% 0
_diffrn_standards_interval_count 0
_diffrn_standards_number 0
_exptl_absorpt_coefficient_mu 0.358
_exptl_absorpt_correction_T_max 0.7454
_exptl_absorpt_correction_T_min 0.7066
_exptl_absorpt_correction_type multi-scan
_exptl_absorpt_process_details 'Blessing, 1995'
_exptl_crystal_colour yellow
_exptl_crystal_density_diffrn 1.275
_exptl_crystal_density_method 'not measured'
_exptl_crystal_description prism
_exptl_crystal_F_000 756
_exptl_crystal_size_max 0.21
_exptl_crystal_size_mid 0.16
_exptl_crystal_size_min 0.09
_refine_diff_density_max 0.431
_refine_diff_density_min -0.419
_refine_diff_density_rms 0.079
_refine_ls_extinction_method none
_refine_ls_goodness_of_fit_ref 1.041
_refine_ls_hydrogen_treatment constr
_refine_ls_matrix_type full
_refine_ls_number_parameters 438
_refine_ls_number_reflns 7603
_refine_ls_number_restraints 0
_refine_ls_restrained_S_all 1.041
_refine_ls_R_factor_all 0.0738
_refine_ls_R_factor_gt 0.0423
_refine_ls_shift/su_max 0.000
_refine_ls_shift/su_mean 0.000
_refine_ls_structure_factor_coef Fsqd
_refine_ls_weighting_details 'calc w=1/[\s^2^(Fo^2^)+(0.0300P)^2^+0.4000P] where P=(Fo^2^+2Fc^2^)/3'
_refine_ls_weighting_scheme calc
_refine_ls_wR_factor_gt 0.0769
_refine_ls_wR_factor_ref 0.0833
_reflns_number_gt 5611
_reflns_number_total 7603
_reflns_threshold_expression >2sigma(I)
_cod_data_source_file c6py00078a2.cif
_cod_data_source_block buch97
_cod_depositor_comments 'Adding full bibliography for 1542436--1542438.cif.'
_cod_database_code 1542436

loop_
_symmetry_equiv_pos_as_xyz
'x, y, z'
'-x, -y, -z'

loop_
_atom_site_label
_atom_site_type_symbol
_atom_site_fract_x
_atom_site_fract_y
_atom_site_fract_z
_atom_site_U_iso_or_equiv
_atom_site_adp_type
_atom_site_occupancy
_atom_site_symmetry_multiplicity
_atom_site_calc_flag
_atom_site_refinement_flags
Zr1 Zr 0.19918(3) 0.01387(2) 0.207094(15) 0.01501(8) Uani 1 1 d .
Si1 Si 0.26503(9) 0.12508(6) 0.03740(4) 0.01812(18) Uani 1 1 d .
B1 B -0.1114(3) 0.4323(2) 0.33607(16) 0.0133(6) Uani 1 1 d .
N1 N 0.1272(3) 0.13557(19) 0.11016(13) 0.0256(6) Uani 1 1 d .
C1 C 0.0021(3) 0.2021(2) 0.13595(15) 0.0175(6) Uani 1 1 d .
N2 N -0.0170(2) 0.17656(17) 0.21249(12) 0.0162(5) Uani 1 1 d .
C2 C -0.1321(3) 0.2377(2) 0.24850(14) 0.0137(6) Uani 1 1 d .
C3 C -0.2359(3) 0.3199(2) 0.20920(15) 0.0167(6) Uani 1 1 d .
H3 H -0.3185 0.3599 0.2352 0.020 Uiso 1 1 calc R
C4 C -0.2179(3) 0.3432(2) 0.13111(15) 0.0194(6) Uani 1 1 d .
H4 H -0.2885 0.3992 0.1035 0.023 Uiso 1 1 calc R
C5 C -0.0975(3) 0.2847(2) 0.09420(15) 0.0189(6) Uani 1 1 d .
H5 H -0.0829 0.3005 0.0410 0.023 Uiso 1 1 calc R
C6 C -0.1404(3) 0.2173(2) 0.33184(15) 0.0141(6) Uani 1 1 d .
C7 C -0.1416(3) 0.3080(2) 0.37145(14) 0.0133(6) Uani 1 1 d .
C8 C -0.1533(3) 0.2824(2) 0.45026(14) 0.0167(6) Uani 1 1 d .
H8 H -0.1570 0.3417 0.4784 0.020 Uiso 1 1 calc R
C9 C -0.1595(3) 0.1737(2) 0.48866(15) 0.0200(6) Uani 1 1 d .
H9 H -0.1632 0.1591 0.5420 0.024 Uiso 1 1 calc R
C10 C -0.1604(3) 0.0867(2) 0.44866(15) 0.0198(6) Uani 1 1 d .
H10 H -0.1671 0.0124 0.4745 0.024 Uiso 1 1 calc R
C11 C -0.1513(3) 0.1087(2) 0.37081(15) 0.0174(6) Uani 1 1 d .
H11 H -0.1525 0.0490 0.3435 0.021 Uiso 1 1 calc R
C12 C 0.0080(3) 0.45596(19) 0.26611(14) 0.0128(6) Uani 1 1 d .
C13 C 0.1633(3) 0.4005(2) 0.26671(15) 0.0148(6) Uani 1 1 d .
C14 C 0.2679(3) 0.4254(2) 0.20538(15) 0.0172(6) Uani 1 1 d .
H14 H 0.3717 0.3883 0.2072 0.021 Uiso 1 1 calc R
C15 C 0.2261(3) 0.5020(2) 0.14216(15) 0.0196(6) Uani 1 1 d .
C16 C 0.0734(3) 0.5565(2) 0.14139(15) 0.0181(6) Uani 1 1 d .
H16 H 0.0418 0.6086 0.0981 0.022 Uiso 1 1 calc R
C17 C -0.0341(3) 0.5367(2) 0.20229(14) 0.0151(6) Uani 1 1 d .
C18 C 0.2217(3) 0.3199(2) 0.33430(16) 0.0221(7) Uani 1 1 d .
H18A H 0.3340 0.2980 0.3267 0.033 Uiso 1 1 calc R
H18B H 0.1682 0.2529 0.3414 0.033 Uiso 1 1 calc R
H18C H 0.2009 0.3562 0.3789 0.033 Uiso 1 1 calc R
C19 C 0.3430(3) 0.5277(2) 0.07693(17) 0.0312(8) Uani 1 1 d .
H19A H 0.4039 0.5848 0.0870 0.047 Uiso 1 1 calc R
H19B H 0.2879 0.5561 0.0309 0.047 Uiso 1 1 calc R
H19C H 0.4129 0.4590 0.0707 0.047 Uiso 1 1 calc R
C20 C -0.1941(3) 0.6029(2) 0.19742(15) 0.0211(6) Uani 1 1 d .
H20A H -0.2025 0.6624 0.2280 0.032 Uiso 1 1 calc R
H20B H -0.2725 0.5527 0.2161 0.032 Uiso 1 1 calc R
H20C H -0.2114 0.6365 0.1450 0.032 Uiso 1 1 calc R
C21 C -0.1931(3) 0.5317(2) 0.37710(14) 0.0136(6) Uani 1 1 d .
C22 C -0.3564(3) 0.5462(2) 0.39571(14) 0.0141(6) Uani 1 1 d .
C23 C -0.4235(3) 0.6338(2) 0.43294(14) 0.0160(6) Uani 1 1 d .
H23 H -0.5328 0.6422 0.4444 0.019 Uiso 1 1 calc R
C24 C -0.3363(3) 0.7091(2) 0.45384(14) 0.0160(6) Uani 1 1 d .
C25 C -0.1779(3) 0.6948(2) 0.43583(14) 0.0175(6) Uani 1 1 d .
H25 H -0.1160 0.7452 0.4499 0.021 Uiso 1 1 calc R
C26 C -0.1049(3) 0.6096(2) 0.39783(14) 0.0147(6) Uani 1 1 d .
C27 C -0.4649(3) 0.4742(2) 0.37149(15) 0.0172(6) Uani 1 1 d .
H27A H -0.5669 0.4863 0.3982 0.026 Uiso 1 1 calc R
H27B H -0.4216 0.3948 0.3833 0.026 Uiso 1 1 calc R
H27C H -0.4765 0.4950 0.3172 0.026 Uiso 1 1 calc R
C28 C -0.4122(3) 0.8047(2) 0.49281(16) 0.0221(7) Uani 1 1 d .
H28A H -0.3342 0.8301 0.5198 0.033 Uiso 1 1 calc R
H28B H -0.4956 0.7788 0.5285 0.033 Uiso 1 1 calc R
H28C H -0.4559 0.8672 0.4554 0.033 Uiso 1 1 calc R
C29 C 0.0702(3) 0.6024(2) 0.38251(16) 0.0243(7) Uani 1 1 d .
H29A H 0.1061 0.6701 0.3935 0.037 Uiso 1 1 calc R
H29B H 0.0964 0.5963 0.3296 0.037 Uiso 1 1 calc R
H29C H 0.1211 0.5360 0.4145 0.037 Uiso 1 1 calc R
C30 C 0.0240(3) -0.1084(2) 0.23182(16) 0.0243(7) Uani 1 1 d .
H30A H -0.0767 -0.0715 0.2134 0.036 Uiso 1 1 calc R
H30B H 0.0127 -0.1339 0.2862 0.036 Uiso 1 1 calc R
H30C H 0.0594 -0.1731 0.2066 0.036 Uiso 1 1 calc R
C31 C 0.2616(3) 0.0304(2) 0.32356(15) 0.0223(7) Uani 1 1 d .
H31A H 0.3465 0.0766 0.3192 0.033 Uiso 1 1 calc R
H31B H 0.2949 -0.0444 0.3518 0.033 Uiso 1 1 calc R
H31C H 0.1704 0.0662 0.3500 0.033 Uiso 1 1 calc R
C32 C 0.3573(4) 0.2562(2) 0.00838(17) 0.0338(8) Uani 1 1 d .
H32A H 0.2777 0.3188 -0.0091 0.051 Uiso 1 1 calc R
H32B H 0.4366 0.2460 -0.0324 0.051 Uiso 1 1 calc R
H32C H 0.4062 0.2729 0.0514 0.051 Uiso 1 1 calc R
C33 C 0.1962(3) 0.0955(2) -0.05020(16) 0.0262(7) Uani 1 1 d .
H33A H 0.1356 0.0321 -0.0383 0.039 Uiso 1 1 calc R
H33B H 0.2860 0.0768 -0.0842 0.039 Uiso 1 1 calc R
H33C H 0.1306 0.1621 -0.0745 0.039 Uiso 1 1 calc R
C34 C 0.3833(3) 0.0041(2) 0.09616(14) 0.0150(6) Uani 1 1 d .
C35 C 0.4734(3) 0.0156(2) 0.15650(15) 0.0177(6) Uani 1 1 d .
C36 C 0.4822(3) -0.0851(2) 0.21028(15) 0.0161(6) Uani 1 1 d .
C37 C 0.3940(3) -0.1594(2) 0.18466(15) 0.0170(6) Uani 1 1 d .
C38 C 0.3343(3) -0.1056(2) 0.11520(15) 0.0159(6) Uani 1 1 d .
C39 C 0.5505(3) 0.1160(2) 0.16411(16) 0.0227(7) Uani 1 1 d .
H39A H 0.4707 0.1803 0.1686 0.034 Uiso 1 1 calc R
H39B H 0.6200 0.1346 0.1196 0.034 Uiso 1 1 calc R
H39C H 0.6110 0.0983 0.2091 0.034 Uiso 1 1 calc R
C40 C 0.5798(3) -0.1152(2) 0.27697(16) 0.0229(7) Uani 1 1 d .
H40A H 0.5314 -0.1689 0.3154 0.034 Uiso 1 1 calc R
H40B H 0.5881 -0.0472 0.2975 0.034 Uiso 1 1 calc R
H40C H 0.6840 -0.1492 0.2617 0.034 Uiso 1 1 calc R
C41 C 0.3774(3) -0.2774(2) 0.22355(16) 0.0231(7) Uani 1 1 d .
H41A H 0.2789 -0.2984 0.2112 0.035 Uiso 1 1 calc R
H41B H 0.3781 -0.2812 0.2780 0.035 Uiso 1 1 calc R
H41C H 0.4643 -0.3295 0.2067 0.035 Uiso 1 1 calc R
C42 C 0.2358(3) -0.1566(2) 0.06869(16) 0.0235(7) Uani 1 1 d .
H42A H 0.2139 -0.2303 0.0958 0.035 Uiso 1 1 calc R
H42B H 0.2921 -0.1656 0.0205 0.035 Uiso 1 1 calc R
H42C H 0.1377 -0.1071 0.0596 0.035 Uiso 1 1 calc R

loop_
_atom_site_aniso_label
_atom_site_aniso_U_11
_atom_site_aniso_U_22
_atom_site_aniso_U_33
_atom_site_aniso_U_23
_atom_site_aniso_U_13
_atom_site_aniso_U_12
Zr1 0.01472(15) 0.01508(13) 0.01398(15) -0.00162(10) 0.00224(11) -0.00044(10)
Si1 0.0206(4) 0.0182(4) 0.0141(4) -0.0017(3) 0.0030(3) -0.0009(3)
B1 0.0091(16) 0.0212(16) 0.0100(16) -0.0008(13) -0.0068(13) -0.0019(12)
N1 0.0280(15) 0.0259(13) 0.0157(13) 0.0009(11) 0.0047(11) 0.0120(11)
C1 0.0207(16) 0.0157(14) 0.0152(15) -0.0017(12) 0.0009(12) -0.0012(12)
N2 0.0171(13) 0.0155(11) 0.0147(13) -0.0017(9) 0.0024(10) -0.0007(9)
C2 0.0118(14) 0.0138(13) 0.0177(15) -0.0065(11) 0.0004(12) -0.0043(11)
C3 0.0143(15) 0.0170(14) 0.0196(16) -0.0064(12) -0.0007(12) -0.0004(11)
C4 0.0190(16) 0.0167(14) 0.0224(17) -0.0045(12) -0.0072(13) 0.0034(12)
C5 0.0256(17) 0.0188(14) 0.0116(15) -0.0016(12) -0.0028(13) -0.0008(12)
C6 0.0062(14) 0.0168(13) 0.0185(15) -0.0034(11) 0.0008(11) 0.0006(10)
C7 0.0100(14) 0.0160(13) 0.0138(14) -0.0018(11) -0.0011(11) -0.0020(11)
C8 0.0161(15) 0.0208(14) 0.0135(15) -0.0043(11) 0.0018(12) -0.0028(11)
C9 0.0200(16) 0.0250(15) 0.0126(15) 0.0027(12) 0.0020(12) -0.0035(12)
C10 0.0164(15) 0.0165(14) 0.0227(17) 0.0045(12) 0.0038(13) -0.0015(11)
C11 0.0124(15) 0.0182(14) 0.0221(16) -0.0056(12) 0.0035(12) -0.0030(11)
C12 0.0148(15) 0.0121(12) 0.0127(14) -0.0040(11) -0.0001(11) -0.0040(11)
C13 0.0147(15) 0.0115(12) 0.0193(15) -0.0035(11) -0.0008(12) -0.0045(11)
C14 0.0112(14) 0.0157(13) 0.0257(17) -0.0086(12) 0.0010(12) -0.0005(11)
C15 0.0221(16) 0.0184(14) 0.0200(16) -0.0070(12) 0.0067(13) -0.0084(12)
C16 0.0255(17) 0.0144(13) 0.0133(15) 0.0023(11) -0.0005(13) -0.0046(12)
C17 0.0166(15) 0.0148(13) 0.0148(15) -0.0032(11) 0.0001(12) -0.0053(11)
C18 0.0148(15) 0.0206(14) 0.0287(17) 0.0001(13) 0.0001(13) -0.0014(12)
C19 0.0313(19) 0.0295(17) 0.0302(18) -0.0057(14) 0.0147(15) -0.0032(14)
C20 0.0248(17) 0.0198(14) 0.0158(15) 0.0035(12) -0.0006(13) -0.0020(12)
C21 0.0160(15) 0.0153(13) 0.0082(14) 0.0023(10) 0.0006(11) -0.0039(11)
C22 0.0159(15) 0.0156(13) 0.0094(14) 0.0017(11) -0.0008(11) -0.0020(11)
C23 0.0124(14) 0.0200(14) 0.0134(15) 0.0004(11) -0.0002(12) 0.0009(11)
C24 0.0205(16) 0.0152(13) 0.0099(14) 0.0006(11) -0.0011(12) 0.0031(11)
C25 0.0204(16) 0.0202(14) 0.0133(15) -0.0024(11) -0.0042(12) -0.0059(12)
C26 0.0152(15) 0.0169(13) 0.0106(14) 0.0009(11) -0.0009(11) -0.0010(11)
C27 0.0130(15) 0.0186(14) 0.0190(15) -0.0014(12) 0.0014(12) -0.0021(11)
C28 0.0216(16) 0.0207(14) 0.0229(17) -0.0049(12) -0.0006(13) 0.0023(12)
C29 0.0186(16) 0.0303(16) 0.0289(18) -0.0151(14) 0.0025(14) -0.0091(13)
C30 0.0149(16) 0.0283(16) 0.0295(18) -0.0066(13) 0.0007(13) -0.0011(12)
C31 0.0227(17) 0.0217(14) 0.0201(16) -0.0029(12) 0.0014(13) 0.0029(12)
C32 0.044(2) 0.0233(16) 0.0326(19) 0.0043(14) -0.0096(16) -0.0067(15)
C33 0.0214(17) 0.0295(16) 0.0239(17) -0.0024(13) -0.0006(14) 0.0062(13)
C34 0.0120(14) 0.0193(14) 0.0135(15) -0.0045(11) 0.0030(12) -0.0013(11)
C35 0.0138(15) 0.0189(14) 0.0200(16) -0.0065(12) 0.0047(12) 0.0000(11)
C36 0.0106(14) 0.0195(14) 0.0173(15) -0.0041(12) 0.0013(12) 0.0012(11)
C37 0.0114(15) 0.0160(13) 0.0222(16) -0.0048(12) 0.0040(12) 0.0018(11)
C38 0.0125(14) 0.0170(13) 0.0184(15) -0.0063(12) 0.0024(12) 0.0001(11)
C39 0.0217(16) 0.0258(15) 0.0217(16) -0.0038(13) -0.0015(13) -0.0068(13)
C40 0.0137(15) 0.0268(15) 0.0277(17) -0.0032(13) -0.0005(13) -0.0029(12)
C41 0.0183(16) 0.0189(14) 0.0299(18) -0.0014(13) -0.0003(13) 0.0012(12)
C42 0.0231(17) 0.0206(14) 0.0278(17) -0.0082(13) 0.0016(14) -0.0027(12)

loop_
_atom_type_symbol
_atom_type_description
_atom_type_scat_dispersion_real
_atom_type_scat_dispersion_imag
_atom_type_scat_source
C C 0.0033 0.0016 'International Tables Vol C Tables 4.2.6.8 and 6.1.1.4'
H H 0.0000 0.0000 'International Tables Vol C Tables 4.2.6.8 and 6.1.1.4'
B B 0.0013 0.0007 'International Tables Vol C Tables 4.2.6.8 and 6.1.1.4'
N N 0.0061 0.0033 'International Tables Vol C Tables 4.2.6.8 and 6.1.1.4'
Si Si 0.0817 0.0704 'International Tables Vol C Tables 4.2.6.8 and 6.1.1.4'
Zr Zr -2.9673 0.5597 'International Tables Vol C Tables 4.2.6.8 and 6.1.1.4'

loop_
_geom_angle_atom_site_label_1
_geom_angle_atom_site_label_2
_geom_angle_atom_site_label_3
_geom_angle
N1 Zr1 C30 107.52(10)
N1 Zr1 C31 132.95(9)
C30 Zr1 C31 102.70(10)
N1 Zr1 C34 67.08(9)
C30 Zr1 C34 118.48(9)
C31 Zr1 C34 125.83(9)
N1 Zr1 C35 88.81(9)
C30 Zr1 C35 137.90(9)
C31 Zr1 C35 92.27(9)
C34 Zr1 C35 33.56(8)
N1 Zr1 C38 86.45(9)
C30 Zr1 C38 87.24(9)
C31 Zr1 C38 130.67(9)
C34 Zr1 C38 33.46(8)
C35 Zr1 C38 54.53(8)
N1 Zr1 N2 56.29(7)
C30 Zr1 N2 90.31(8)
C31 Zr1 N2 88.90(8)
C34 Zr1 N2 122.15(8)
C35 Zr1 N2 129.58(7)
C38 Zr1 N2 139.86(8)
N1 Zr1 C36 119.75(8)
C30 Zr1 C36 112.42(9)
C31 Zr1 C36 78.52(9)
C34 Zr1 C36 54.79(9)
C35 Zr1 C36 32.56(8)
C38 Zr1 C36 53.58(8)
N2 Zr1 C36 155.85(7)
N1 Zr1 C37 117.85(8)
C30 Zr1 C37 84.69(9)
C31 Zr1 C37 99.90(9)
C34 Zr1 C37 54.63(8)
C35 Zr1 C37 53.81(8)
C38 Zr1 C37 32.18(8)
N2 Zr1 C37 170.64(8)
C36 Zr1 C37 32.00(8)
N1 Zr1 C1 27.64(8)
C30 Zr1 C1 98.17(9)
C31 Zr1 C1 113.78(9)
C34 Zr1 C1 94.49(8)
C35 Zr1 C1 111.44(8)
C38 Zr1 C1 112.28(8)
N2 Zr1 C1 28.79(7)
C36 Zr1 C1 143.99(8)
C37 Zr1 C1 144.43(8)
N1 Zr1 Si1 30.69(6)
C30 Zr1 Si1 118.20(8)
C31 Zr1 Si1 138.79(7)
C34 Zr1 Si1 36.41(6)
C35 Zr1 Si1 61.16(7)
C38 Zr1 Si1 60.39(6)
N2 Zr1 Si1 86.22(5)
C36 Zr1 Si1 89.79(6)
C37 Zr1 Si1 89.18(6)
C1 Zr1 Si1 58.10(5)
N1 Si1 C33 116.14(13)
N1 Si1 C32 112.21(13)
C33 Si1 C32 104.97(14)
N1 Si1 C34 91.07(11)
C33 Si1 C34 116.16(12)
C32 Si1 C34 116.41(13)
N1 Si1 Zr1 39.96(8)
C33 Si1 Zr1 130.23(9)
C32 Si1 Zr1 124.00(10)
C34 Si1 Zr1 51.15(8)
C12 B1 C21 120.5(2)
C12 B1 C7 121.3(2)
C21 B1 C7 118.0(2)
C1 N1 Si1 144.3(2)
C1 N1 Zr1 105.03(17)
Si1 N1 Zr1 109.35(11)
N1 C1 N2 110.4(2)
N1 C1 C5 127.7(2)
N2 C1 C5 121.9(2)
N1 C1 Zr1 47.33(13)
N2 C1 Zr1 63.41(14)
C5 C1 Zr1 172.07(19)
C2 N2 C1 118.7(2)
C2 N2 Zr1 153.31(18)
C1 N2 Zr1 87.80(15)
N2 C2 C3 121.4(2)
N2 C2 C6 118.0(2)
C3 C2 C6 120.6(2)
C2 C3 C4 119.3(2)
C2 C3 H3 120.3
C4 C3 H3 120.3
C5 C4 C3 119.7(3)
C5 C4 H4 120.2
C3 C4 H4 120.2
C4 C5 C1 118.9(3)
C4 C5 H5 120.6
C1 C5 H5 120.6
C11 C6 C7 120.4(2)
C11 C6 C2 119.4(2)
C7 C6 C2 120.1(2)
C8 C7 C6 116.8(2)
C8 C7 B1 116.5(2)
C6 C7 B1 126.3(2)
C9 C8 C7 122.5(2)
C9 C8 H8 118.8
C7 C8 H8 118.8
C10 C9 C8 119.7(2)
C10 C9 H9 120.2
C8 C9 H9 120.2
C11 C10 C9 119.6(2)
C11 C10 H10 120.2
C9 C10 H10 120.2
C10 C11 C6 121.0(2)
C10 C11 H11 119.5
C6 C11 H11 119.5
C17 C12 C13 117.7(2)
C17 C12 B1 121.2(2)
C13 C12 B1 121.1(2)
C14 C13 C12 120.1(2)
C14 C13 C18 118.4(2)
C12 C13 C18 121.4(2)
C15 C14 C13 122.4(3)
C15 C14 H14 118.8
C13 C14 H14 118.8
C14 C15 C16 117.6(2)
C14 C15 C19 121.0(3)
C16 C15 C19 121.3(3)
C15 C16 C17 122.0(3)
C15 C16 H16 119.0
C17 C16 H16 119.0
C16 C17 C12 120.1(2)
C16 C17 C20 118.1(2)
C12 C17 C20 121.7(2)
C13 C18 H18A 109.5
C13 C18 H18B 109.5
H18A C18 H18B 109.5
C13 C18 H18C 109.5
H18A C18 H18C 109.5
H18B C18 H18C 109.5
C15 C19 H19A 109.5
C15 C19 H19B 109.5
H19A C19 H19B 109.5
C15 C19 H19C 109.5
H19A C19 H19C 109.5
H19B C19 H19C 109.5
C17 C20 H20A 109.5
C17 C20 H20B 109.5
H20A C20 H20B 109.5
C17 C20 H20C 109.5
H20A C20 H20C 109.5
H20B C20 H20C 109.5
C26 C21 C22 117.1(2)
C26 C21 B1 120.8(2)
C22 C21 B1 122.1(2)
C23 C22 C21 120.3(2)
C23 C22 C27 117.4(2)
C21 C22 C27 122.2(2)
C24 C23 C22 122.3(2)
C24 C23 H23 118.8
C22 C23 H23 118.8
C25 C24 C23 117.2(2)
C25 C24 C28 121.4(2)
C23 C24 C28 121.3(2)
C24 C25 C26 122.9(2)
C24 C25 H25 118.6
C26 C25 H25 118.6
C25 C26 C21 120.2(2)
C25 C26 C29 117.5(2)
C21 C26 C29 122.3(2)
C22 C27 H27A 109.5
C22 C27 H27B 109.5
H27A C27 H27B 109.5
C22 C27 H27C 109.5
H27A C27 H27C 109.5
H27B C27 H27C 109.5
C24 C28 H28A 109.5
C24 C28 H28B 109.5
H28A C28 H28B 109.5
C24 C28 H28C 109.5
H28A C28 H28C 109.5
H28B C28 H28C 109.5
C26 C29 H29A 109.5
C26 C29 H29B 109.5
H29A C29 H29B 109.5
C26 C29 H29C 109.5
H29A C29 H29C 109.5
H29B C29 H29C 109.5
Zr1 C30 H30A 109.5
Zr1 C30 H30B 109.5
H30A C30 H30B 109.5
Zr1 C30 H30C 109.5
H30A C30 H30C 109.5
H30B C30 H30C 109.5
Zr1 C31 H31A 109.5
Zr1 C31 H31B 109.5
H31A C31 H31B 109.5
Zr1 C31 H31C 109.5
H31A C31 H31C 109.5
H31B C31 H31C 109.5
Si1 C32 H32A 109.5
Si1 C32 H32B 109.5
H32A C32 H32B 109.5
Si1 C32 H32C 109.5
H32A C32 H32C 109.5
H32B C32 H32C 109.5
Si1 C33 H33A 109.5
Si1 C33 H33B 109.5
H33A C33 H33B 109.5
Si1 C33 H33C 109.5
H33A C33 H33C 109.5
H33B C33 H33C 109.5
C35 C34 C38 106.0(2)
C35 C34 Si1 124.19(18)
C38 C34 Si1 122.25(19)
C35 C34 Zr1 73.61(14)
C38 C34 Zr1 74.80(14)
Si1 C34 Zr1 92.44(10)
C36 C35 C34 109.3(2)
C36 C35 C39 123.6(2)
C34 C35 C39 127.2(2)
C36 C35 Zr1 77.47(14)
C34 C35 Zr1 72.83(14)
C39 C35 Zr1 116.87(17)
C37 C36 C35 107.4(2)
C37 C36 C40 124.9(2)
C35 C36 C40 127.3(2)
C37 C36 Zr1 74.01(15)
C35 C36 Zr1 69.97(14)
C40 C36 Zr1 126.75(17)
C38 C37 C36 108.2(2)
C38 C37 C41 126.8(2)
C36 C37 C41 124.9(3)
C38 C37 Zr1 71.29(14)
C36 C37 Zr1 74.00(14)
C41 C37 Zr1 123.48(17)
C37 C38 C34 109.1(2)
C37 C38 C42 125.0(2)
C34 C38 C42 125.9(2)
C37 C38 Zr1 76.53(15)
C34 C38 Zr1 71.74(14)
C42 C38 Zr1 118.44(17)
C35 C39 H39A 109.5
C35 C39 H39B 109.5
H39A C39 H39B 109.5
C35 C39 H39C 109.5
H39A C39 H39C 109.5
H39B C39 H39C 109.5
C36 C40 H40A 109.5
C36 C40 H40B 109.5
H40A C40 H40B 109.5
C36 C40 H40C 109.5
H40A C40 H40C 109.5
H40B C40 H40C 109.5
C37 C41 H41A 109.5
C37 C41 H41B 109.5
H41A C41 H41B 109.5
C37 C41 H41C 109.5
H41A C41 H41C 109.5
H41B C41 H41C 109.5
C38 C42 H42A 109.5
C38 C42 H42B 109.5
H42A C42 H42B 109.5
C38 C42 H42C 109.5
H42A C42 H42C 109.5
H42B C42 H42C 109.5

loop_
_geom_bond_atom_site_label_1
_geom_bond_atom_site_label_2
_geom_bond_distance
Zr1 N1 2.160(2)
Zr1 C30 2.244(2)
Zr1 C31 2.269(3)
Zr1 C34 2.473(2)
Zr1 C35 2.484(3)
Zr1 C38 2.514(2)
Zr1 N2 2.539(2)
Zr1 C36 2.581(3)
Zr1 C37 2.581(2)
Zr1 C1 2.837(3)
Zr1 Si1 3.1731(8)
Si1 N1 1.716(2)
Si1 C33 1.849(3)
Si1 C32 1.864(3)
Si1 C34 1.885(3)
B1 C12 1.584(4)
B1 C21 1.584(4)
B1 C7 1.586(4)
N1 C1 1.363(3)
C1 N2 1.367(3)
C1 C5 1.386(4)
N2 C2 1.354(3)
C2 C3 1.384(4)
C2 C6 1.483(4)
C3 C4 1.392(4)
C3 H3 0.9500
C4 C5 1.375(4)
C4 H4 0.9500
C5 H5 0.9500
C6 C11 1.398(3)
C6 C7 1.417(3)
C7 C8 1.404(3)
C8 C9 1.389(3)
C8 H8 0.9500
C9 C10 1.387(4)
C9 H9 0.9500
C10 C11 1.385(4)
C10 H10 0.9500
C11 H11 0.9500
C12 C17 1.415(4)
C12 C13 1.420(4)
C13 C14 1.396(3)
C13 C18 1.501(4)
C14 C15 1.381(4)
C14 H14 0.9500
C15 C16 1.396(4)
C15 C19 1.514(4)
C16 C17 1.397(3)
C16 H16 0.9500
C17 C20 1.506(4)
C18 H18A 0.9800
C18 H18B 0.9800
C18 H18C 0.9800
C19 H19A 0.9800
C19 H19B 0.9800
C19 H19C 0.9800
C20 H20A 0.9800
C20 H20B 0.9800
C20 H20C 0.9800
C21 C26 1.417(3)
C21 C22 1.425(3)
C22 C23 1.396(3)
C22 C27 1.512(3)
C23 C24 1.388(3)
C23 H23 0.9500
C24 C25 1.382(4)
C24 C28 1.512(3)
C25 C26 1.396(3)
C25 H25 0.9500
C26 C29 1.517(4)
C27 H27A 0.9800
C27 H27B 0.9800
C27 H27C 0.9800
C28 H28A 0.9800
C28 H28B 0.9800
C28 H28C 0.9800
C29 H29A 0.9800
C29 H29B 0.9800
C29 H29C 0.9800
C30 H30A 0.9800
C30 H30B 0.9800
C30 H30C 0.9800
C31 H31A 0.9800
C31 H31B 0.9800
C31 H31C 0.9800
C32 H32A 0.9800
C32 H32B 0.9800
C32 H32C 0.9800
C33 H33A 0.9800
C33 H33B 0.9800
C33 H33C 0.9800
C34 C35 1.431(4)
C34 C38 1.436(3)
C35 C36 1.423(4)
C35 C39 1.507(3)
C36 C37 1.422(3)
C36 C40 1.494(4)
C37 C38 1.413(4)
C37 C41 1.507(3)
C38 C42 1.510(4)
C39 H39A 0.9800
C39 H39B 0.9800
C39 H39C 0.9800
C40 H40A 0.9800
C40 H40B 0.9800
C40 H40C 0.9800
C41 H41A 0.9800
C41 H41B 0.9800
C41 H41C 0.9800
C42 H42A 0.9800
C42 H42B 0.9800
C42 H42C 0.9800

loop_
_geom_torsion_atom_site_label_1
_geom_torsion_atom_site_label_2
_geom_torsion_atom_site_label_3
_geom_torsion_atom_site_label_4
_geom_torsion
C30 Zr1 Si1 N1 76.44(15)
C31 Zr1 Si1 N1 -95.87(17)
C34 Zr1 Si1 N1 177.07(16)
C35 Zr1 Si1 N1 -151.81(14)
C38 Zr1 Si1 N1 144.87(14)
N2 Zr1 Si1 N1 -11.88(13)
C36 Zr1 Si1 N1 -168.04(14)
C37 Zr1 Si1 N1 159.97(14)
C1 Zr1 Si1 N1 -5.28(14)
N1 Zr1 Si1 C33 -83.62(18)
C30 Zr1 Si1 C33 -7.18(15)
C31 Zr1 Si1 C33 -179.49(16)
C34 Zr1 Si1 C33 93.45(15)
C35 Zr1 Si1 C33 124.57(14)
C38 Zr1 Si1 C33 61.25(14)
N2 Zr1 Si1 C33 -95.50(13)
C36 Zr1 Si1 C33 108.34(13)
C37 Zr1 Si1 C33 76.35(14)
C1 Zr1 Si1 C33 -88.91(14)
N1 Zr1 Si1 C32 84.55(18)
C30 Zr1 Si1 C32 160.99(15)
C31 Zr1 Si1 C32 -11.32(17)
C34 Zr1 Si1 C32 -98.38(16)
C35 Zr1 Si1 C32 -67.26(14)
C38 Zr1 Si1 C32 -130.58(14)
N2 Zr1 Si1 C32 72.67(13)
C36 Zr1 Si1 C32 -83.49(14)
C37 Zr1 Si1 C32 -115.48(14)
C1 Zr1 Si1 C32 79.27(14)
N1 Zr1 Si1 C34 -177.07(16)
C30 Zr1 Si1 C34 -100.63(13)
C31 Zr1 Si1 C34 87.06(14)
C35 Zr1 Si1 C34 31.12(11)
C38 Zr1 Si1 C34 -32.20(11)
N2 Zr1 Si1 C34 171.05(11)
C36 Zr1 Si1 C34 14.89(11)
C37 Zr1 Si1 C34 -17.10(11)
C1 Zr1 Si1 C34 177.64(11)
C33 Si1 N1 C1 -73.9(4)
C32 Si1 N1 C1 46.9(4)
C34 Si1 N1 C1 166.1(4)
Zr1 Si1 N1 C1 163.8(4)
C33 Si1 N1 Zr1 122.31(13)
C32 Si1 N1 Zr1 -116.95(14)
C34 Si1 N1 Zr1 2.28(12)
C30 Zr1 N1 C1 73.64(18)
C31 Zr1 N1 C1 -53.9(2)
C34 Zr1 N1 C1 -172.19(19)
C35 Zr1 N1 C1 -145.85(17)
C38 Zr1 N1 C1 159.62(18)
N2 Zr1 N1 C1 -4.59(15)
C36 Zr1 N1 C1 -156.49(16)
C37 Zr1 N1 C1 166.91(15)
Si1 Zr1 N1 C1 -170.3(3)
C30 Zr1 N1 Si1 -116.05(13)
C31 Zr1 N1 Si1 116.45(13)
C34 Zr1 N1 Si1 -1.89(10)
C35 Zr1 N1 Si1 24.45(12)
C38 Zr1 N1 Si1 -30.08(12)
N2 Zr1 N1 Si1 165.71(16)
C36 Zr1 N1 Si1 13.81(16)
C37 Zr1 N1 Si1 -22.79(15)
C1 Zr1 N1 Si1 170.3(3)
Si1 N1 C1 N2 -156.6(3)
Zr1 N1 C1 N2 7.6(2)
Si1 N1 C1 C5 24.0(5)
Zr1 N1 C1 C5 -171.9(2)
Si1 N1 C1 Zr1 -164.2(4)
C30 Zr1 C1 N1 -112.42(18)
C31 Zr1 C1 N1 139.77(18)
C34 Zr1 C1 N1 7.21(18)
C35 Zr1 C1 N1 37.08(19)
C38 Zr1 C1 N1 -22.07(19)
N2 Zr1 C1 N1 172.0(3)
C36 Zr1 C1 N1 36.1(2)
C37 Zr1 C1 N1 -20.1(2)
Si1 Zr1 C1 N1 5.81(15)
N1 Zr1 C1 N2 -172.0(3)
C30 Zr1 C1 N2 75.53(15)
C31 Zr1 C1 N2 -32.28(16)
C34 Zr1 C1 N2 -164.84(14)
C35 Zr1 C1 N2 -134.96(14)
C38 Zr1 C1 N2 165.88(13)
C36 Zr1 C1 N2 -135.96(15)
C37 Zr1 C1 N2 167.82(14)
Si1 Zr1 C1 N2 -166.24(16)
N1 Zr1 C1 C5 54.3(13)
C30 Zr1 C1 C5 -58.1(14)
C31 Zr1 C1 C5 -166.0(14)
C34 Zr1 C1 C5 61.5(14)
C35 Zr1 C1 C5 91.4(14)
C38 Zr1 C1 C5 32.2(14)
N2 Zr1 C1 C5 -133.7(14)
C36 Zr1 C1 C5 90.4(14)
C37 Zr1 C1 C5 34.1(14)
Si1 Zr1 C1 C5 60.1(14)
N1 C1 N2 C2 177.2(2)
C5 C1 N2 C2 -3.3(4)
Zr1 C1 N2 C2 -176.6(2)
N1 C1 N2 Zr1 -6.2(2)
C5 C1 N2 Zr1 173.2(2)
N1 Zr1 N2 C2 177.7(4)
C30 Zr1 N2 C2 66.7(4)
C31 Zr1 N2 C2 -36.0(4)
C34 Zr1 N2 C2 -168.8(3)
C35 Zr1 N2 C2 -128.0(3)
C38 Zr1 N2 C2 152.8(3)
C36 Zr1 N2 C2 -94.0(4)
C37 Zr1 N2 C2 124.3(5)
C1 Zr1 N2 C2 173.3(4)
Si1 Zr1 N2 C2 -175.0(4)
N1 Zr1 N2 C1 4.42(14)
C30 Zr1 N2 C1 -106.57(15)
C31 Zr1 N2 C1 150.74(15)
C34 Zr1 N2 C1 17.94(17)
C35 Zr1 N2 C1 58.70(17)
C38 Zr1 N2 C1 -20.49(19)
C36 Zr1 N2 C1 92.7(2)
C37 Zr1 N2 C1 -49.0(5)
Si1 Zr1 N2 C1 11.68(13)
C1 N2 C2 C3 4.2(3)
Zr1 N2 C2 C3 -168.1(3)
C1 N2 C2 C6 -173.4(2)
Zr1 N2 C2 C6 14.2(5)
N2 C2 C3 C4 -2.5(4)
C6 C2 C3 C4 175.1(2)
C2 C3 C4 C5 -0.2(4)
C3 C4 C5 C1 1.0(4)
N1 C1 C5 C4 -179.9(2)
N2 C1 C5 C4 0.7(4)
Zr1 C1 C5 C4 131.1(13)
N2 C2 C6 C11 -56.1(3)
C3 C2 C6 C11 126.2(3)
N2 C2 C6 C7 125.6(2)
C3 C2 C6 C7 -52.1(3)
C11 C6 C7 C8 0.3(4)
C2 C6 C7 C8 178.6(2)
C11 C6 C7 B1 172.7(2)
C2 C6 C7 B1 -9.1(4)
C12 B1 C7 C8 138.0(3)
C21 B1 C7 C8 -36.7(3)
C12 B1 C7 C6 -34.3(4)
C21 B1 C7 C6 151.0(2)
C6 C7 C8 C9 1.5(4)
B1 C7 C8 C9 -171.6(2)
C7 C8 C9 C10 -2.5(4)
C8 C9 C10 C11 1.5(4)
C9 C10 C11 C6 0.3(4)
C7 C6 C11 C10 -1.3(4)
C2 C6 C11 C10 -179.6(2)
C21 B1 C12 C17 -55.1(3)
C7 B1 C12 C17 130.4(3)
C21 B1 C12 C13 122.1(3)
C7 B1 C12 C13 -52.5(3)
C17 C12 C13 C14 -0.7(3)
B1 C12 C13 C14 -178.0(2)
C17 C12 C13 C18 175.5(2)
B1 C12 C13 C18 -1.7(3)
C12 C13 C14 C15 -1.0(4)
C18 C13 C14 C15 -177.3(2)
C13 C14 C15 C16 0.9(4)
C13 C14 C15 C19 179.4(2)
C14 C15 C16 C17 1.0(4)
C19 C15 C16 C17 -177.6(2)
C15 C16 C17 C12 -2.7(4)
C15 C16 C17 C20 177.6(2)
C13 C12 C17 C16 2.5(3)
B1 C12 C17 C16 179.7(2)
C13 C12 C17 C20 -177.8(2)
B1 C12 C17 C20 -0.6(4)
C12 B1 C21 C26 -48.0(4)
C7 B1 C21 C26 126.7(3)
C12 B1 C21 C22 132.9(3)
C7 B1 C21 C22 -52.4(3)
C26 C21 C22 C23 -0.2(4)
B1 C21 C22 C23 179.0(2)
C26 C21 C22 C27 175.2(2)
B1 C21 C22 C27 -5.6(4)
C21 C22 C23 C24 -0.5(4)
C27 C22 C23 C24 -176.2(2)
C22 C23 C24 C25 0.4(4)
C22 C23 C24 C28 178.8(2)
C23 C24 C25 C26 0.4(4)
C28 C24 C25 C26 -178.0(2)
C24 C25 C26 C21 -1.1(4)
C24 C25 C26 C29 -179.2(3)
C22 C21 C26 C25 1.0(4)
B1 C21 C26 C25 -178.2(2)
C22 C21 C26 C29 178.9(2)
B1 C21 C26 C29 -0.2(4)
N1 Si1 C34 C35 -73.7(2)
C33 Si1 C34 C35 166.3(2)
C32 Si1 C34 C35 41.9(3)
Zr1 Si1 C34 C35 -71.8(2)
N1 Si1 C34 C38 71.7(2)
C33 Si1 C34 C38 -48.3(2)
C32 Si1 C34 C38 -172.8(2)
Zr1 Si1 C34 C38 73.54(19)
N1 Si1 C34 Zr1 -1.88(10)
C33 Si1 C34 Zr1 -121.89(12)
C32 Si1 C34 Zr1 113.68(13)
N1 Zr1 C34 C35 126.63(16)
C30 Zr1 C34 C35 -135.18(15)
C31 Zr1 C34 C35 -0.75(19)
C38 Zr1 C34 C35 -112.2(2)
N2 Zr1 C34 C35 114.45(15)
C36 Zr1 C34 C35 -36.66(14)
C37 Zr1 C34 C35 -76.12(16)
C1 Zr1 C34 C35 123.01(15)
Si1 Zr1 C34 C35 125.01(18)
N1 Zr1 C34 C38 -121.19(17)
C30 Zr1 C34 C38 -23.01(19)
C31 Zr1 C34 C38 111.43(16)
C35 Zr1 C34 C38 112.2(2)
N2 Zr1 C34 C38 -133.38(15)
C36 Zr1 C34 C38 75.52(16)
C37 Zr1 C34 C38 36.05(14)
C1 Zr1 C34 C38 -124.82(15)
Si1 Zr1 C34 C38 -122.81(19)
N1 Zr1 C34 Si1 1.62(9)
C30 Zr1 C34 Si1 99.81(12)
C31 Zr1 C34 Si1 -125.76(11)
C35 Zr1 C34 Si1 -125.01(18)
C38 Zr1 C34 Si1 122.81(19)
N2 Zr1 C34 Si1 -10.56(13)
C36 Zr1 C34 Si1 -161.67(13)
C37 Zr1 C34 Si1 158.86(13)
C1 Zr1 C34 Si1 -2.01(10)
C38 C34 C35 C36 1.2(3)
Si1 C34 C35 C36 151.19(19)
Zr1 C34 C35 C36 69.60(18)
C38 C34 C35 C39 -179.4(2)
Si1 C34 C35 C39 -29.5(4)
Zr1 C34 C35 C39 -111.1(3)
C38 C34 C35 Zr1 -68.38(17)
Si1 C34 C35 Zr1 81.59(18)
N1 Zr1 C35 C36 -162.67(15)
C30 Zr1 C35 C36 -47.4(2)
C31 Zr1 C35 C36 64.40(15)
C34 Zr1 C35 C36 -115.0(2)
C38 Zr1 C35 C36 -76.18(15)
N2 Zr1 C35 C36 154.84(13)
C37 Zr1 C35 C36 -36.22(14)
C1 Zr1 C35 C36 -178.92(14)
Si1 Zr1 C35 C36 -148.71(16)
N1 Zr1 C35 C34 -47.67(15)
C30 Zr1 C35 C34 67.6(2)
C31 Zr1 C35 C34 179.39(15)
C38 Zr1 C35 C34 38.82(14)
N2 Zr1 C35 C34 -90.16(16)
C36 Zr1 C35 C34 115.0(2)
C37 Zr1 C35 C34 78.78(16)
C1 Zr1 C35 C34 -63.92(16)
Si1 Zr1 C35 C34 -33.71(13)
N1 Zr1 C35 C39 75.9(2)
C30 Zr1 C35 C39 -168.93(19)
C31 Zr1 C35 C39 -57.1(2)
C34 Zr1 C35 C39 123.5(3)
C38 Zr1 C35 C39 162.3(2)
N2 Zr1 C35 C39 33.4(2)
C36 Zr1 C35 C39 -121.5(3)
C37 Zr1 C35 C39 -157.7(2)
C1 Zr1 C35 C39 59.6(2)
Si1 Zr1 C35 C39 89.8(2)
C34 C35 C36 C37 -1.5(3)
C39 C35 C36 C37 179.2(2)
Zr1 C35 C36 C37 65.06(18)
C34 C35 C36 C40 171.9(2)
C39 C35 C36 C40 -7.4(4)
Zr1 C35 C36 C40 -121.5(3)
C34 C35 C36 Zr1 -66.54(18)
C39 C35 C36 Zr1 114.1(2)
N1 Zr1 C36 C37 -95.78(16)
C30 Zr1 C36 C37 31.87(18)
C31 Zr1 C36 C37 131.01(16)
C34 Zr1 C36 C37 -78.02(16)
C35 Zr1 C36 C37 -115.8(2)
C38 Zr1 C36 C37 -36.47(14)
N2 Zr1 C36 C37 -169.04(17)
C1 Zr1 C36 C37 -114.13(17)
Si1 Zr1 C36 C37 -88.78(15)
N1 Zr1 C36 C35 20.07(17)
C30 Zr1 C36 C35 147.71(15)
C31 Zr1 C36 C35 -113.15(16)
C34 Zr1 C36 C35 37.82(14)
C38 Zr1 C36 C35 79.38(16)
N2 Zr1 C36 C35 -53.2(3)
C37 Zr1 C36 C35 115.8(2)
C1 Zr1 C36 C35 1.7(2)
Si1 Zr1 C36 C35 27.06(14)
N1 Zr1 C36 C40 142.25(19)
C30 Zr1 C36 C40 -90.1(2)
C31 Zr1 C36 C40 9.0(2)
C34 Zr1 C36 C40 160.0(2)
C35 Zr1 C36 C40 122.2(3)
C38 Zr1 C36 C40 -158.4(2)
N2 Zr1 C36 C40 69.0(3)
C37 Zr1 C36 C40 -122.0(3)
C1 Zr1 C36 C40 123.9(2)
Si1 Zr1 C36 C40 149.2(2)
C35 C36 C37 C38 1.2(3)
C40 C36 C37 C38 -172.5(2)
Zr1 C36 C37 C38 63.55(18)
C35 C36 C37 C41 177.6(2)
C40 C36 C37 C41 4.0(4)
Zr1 C36 C37 C41 -120.0(2)
C35 C36 C37 Zr1 -62.39(17)
C40 C36 C37 Zr1 124.0(3)
N1 Zr1 C37 C38 -13.77(17)
C30 Zr1 C37 C38 93.26(16)
C31 Zr1 C37 C38 -164.75(15)
C34 Zr1 C37 C38 -37.53(14)
C35 Zr1 C37 C38 -79.21(16)
N2 Zr1 C37 C38 35.3(5)
C36 Zr1 C37 C38 -116.1(2)
C1 Zr1 C37 C38 -3.4(2)
Si1 Zr1 C37 C38 -25.17(14)
N1 Zr1 C37 C36 102.33(16)
C30 Zr1 C37 C36 -150.65(17)
C31 Zr1 C37 C36 -48.65(16)
C34 Zr1 C37 C36 78.57(16)
C35 Zr1 C37 C36 36.89(15)
C38 Zr1 C37 C36 116.1(2)
N2 Zr1 C37 C36 151.4(4)
C1 Zr1 C37 C36 112.73(17)
Si1 Zr1 C37 C36 90.93(15)
N1 Zr1 C37 C41 -136.0(2)
C30 Zr1 C37 C41 -29.0(2)
C31 Zr1 C37 C41 73.0(2)
C34 Zr1 C37 C41 -159.8(3)
C35 Zr1 C37 C41 158.5(3)
C38 Zr1 C37 C41 -122.3(3)
N2 Zr1 C37 C41 -86.9(5)
C36 Zr1 C37 C41 121.6(3)
C1 Zr1 C37 C41 -125.6(2)
Si1 Zr1 C37 C41 -147.4(2)
C36 C37 C38 C34 -0.4(3)
C41 C37 C38 C34 -176.8(2)
Zr1 C37 C38 C34 64.91(17)
C36 C37 C38 C42 179.2(2)
C41 C37 C38 C42 2.8(4)
Zr1 C37 C38 C42 -115.5(3)
C36 C37 C38 Zr1 -65.32(18)
C41 C37 C38 Zr1 118.3(3)
C35 C34 C38 C37 -0.5(3)
Si1 C34 C38 C37 -151.19(19)
Zr1 C34 C38 C37 -68.04(18)
C35 C34 C38 C42 179.9(2)
Si1 C34 C38 C42 29.2(4)
Zr1 C34 C38 C42 112.4(2)
C35 C34 C38 Zr1 67.54(17)
Si1 C34 C38 Zr1 -83.15(17)
N1 Zr1 C38 C37 167.83(15)
C30 Zr1 C38 C37 -84.42(15)
C31 Zr1 C38 C37 19.98(19)
C34 Zr1 C38 C37 115.7(2)
C35 Zr1 C38 C37 76.76(16)
N2 Zr1 C38 C37 -171.61(13)
C36 Zr1 C38 C37 36.25(14)
C1 Zr1 C38 C37 177.89(13)
Si1 Zr1 C38 C37 150.72(16)
N1 Zr1 C38 C34 52.13(16)
C30 Zr1 C38 C34 159.88(17)
C31 Zr1 C38 C34 -95.72(18)
C35 Zr1 C38 C34 -38.94(15)
N2 Zr1 C38 C34 72.69(18)
C36 Zr1 C38 C34 -79.45(16)
C37 Zr1 C38 C34 -115.7(2)
C1 Zr1 C38 C34 62.19(16)
Si1 Zr1 C38 C34 35.02(13)
N1 Zr1 C38 C42 -69.4(2)
C30 Zr1 C38 C42 38.3(2)
C31 Zr1 C38 C42 142.73(19)
C34 Zr1 C38 C42 -121.5(3)
C35 Zr1 C38 C42 -160.5(2)
N2 Zr1 C38 C42 -48.9(2)
C36 Zr1 C38 C42 159.0(2)
C37 Zr1 C38 C42 122.8(3)
C1 Zr1 C38 C42 -59.4(2)
Si1 Zr1 C38 C42 -86.53(19)
